data_4331436
loop_
_publ_author_name
'Keszler, D.A.'
'Luce, J.L.'
'Smith, R.W.'

_publ_section_title
;
 Framework alkali metal zinc orthoborates: A Zn4 (B O3)3 (A = K, Rb, Cs)
;
_journal_name_full 'Inorganic Chemistry'
_journal_page_first 4679
_journal_page_last 4682
_journal_paper_doi 10.1021/ic00048a042
_journal_volume 31
_journal_year 1992
_chemical_formula_sum 'B3 O9 Rb Zn4'
_chemical_name_systematic 'Rb Zn4 (B O3)3'
_space_group_IT_number 13
_symmetry_space_group_name_Hall '-P 2yc'
_symmetry_space_group_name_H-M 'P 1 2/c 1'
_cell_angle_alpha 90
_cell_angle_beta 92.53
_cell_angle_gamma 90
_cell_formula_units_Z 2
_cell_length_a 6.849
_cell_length_b 5
_cell_length_c 12.718
_cell_volume 435.103
_citation_journal_id_ASTM INOCAJ
_cod_data_source_file boron_481.cif
_cod_data_source_block B3O9Rb1Zn4
_cod_original_cell_volume 435.1034
_cod_original_formula_sum 'B3 O9 Rb1 Zn4'
_cod_database_code 4331436

loop_
_symmetry_equiv_pos_as_xyz
x,y,z
-x,y,-z+1/2
-x,-y,-z
x,-y,z-1/2

loop_
_atom_site_label
_atom_site_type_symbol
_atom_site_fract_x
_atom_site_fract_y
_atom_site_fract_z
_atom_site_occupancy
_atom_site_U_iso_or_equiv
B1 B+3 0.5 0.156 0.25 1 0.0
O2 O-2 0.2758 0.7977 0.0383 1 0.0
O3 O-2 0.406 0.2945 0.1694 1 0.0
O1 O-2 0.5 0.878 0.25 1 0.0
Zn1 Zn+2 0.4879 0.6513 0.12507 1 0.0
Zn2 Zn+2 0.2089 0.1666 0.06101 1 0.0
O4 O-2 0.2627 0.6027 0.4387 1 0.0
B2 B+3 0.192 0.346 0.4539 1 0.0
O5 O-2 0.0466 0.242 0.392 1 0.0
Rb1 Rb+1 0 0.7253 0.25 1 0.0
